data_4032066
loop_
_publ_author_name
'Counsell, Andrew J.'
'Jones, Angus T.'
'Todd, Matthew H.'
'Rutledge, Peter J.'

_publ_section_title
;
 A direct method for the N-tetraalkylation of azamacrocycles
;
_journal_name_full 'Beilstein Journal of Organic Chemistry'
_journal_page_first 2457
_journal_paper_doi 10.3762/bjoc.12.239
_journal_volume 12
_journal_year 2016
_chemical_formula_moiety 'C22 H34 N4, 2(Cl O4)'
_chemical_formula_sum 'C22 H34 Cl2 N4 O8'
_chemical_formula_weight 553.43
_chemical_name_systematic '1,4,8,11-tetra(prop-2-yn-1-yl)-1,4,8,11-tetraazacyclotetradecane-1,8-diium perchlorate'
_space_group_crystal_system monoclinic
_space_group_IT_number 14
_space_group_name_Hall '-P 2yn'
_space_group_name_H-M_alt 'P 1 21/n 1'
_symmetry_space_group_name_Hall '-P 2yn'
_symmetry_space_group_name_H-M 'P 1 21/n 1'
_atom_sites_solution_hydrogens mixed
_audit_creation_method SHELXL-2016/4
_cell_angle_alpha 90
_cell_angle_beta 115.650(3)
_cell_angle_gamma 90
_cell_formula_units_Z 2
_cell_length_a 9.7218(3)
_cell_length_b 14.1376(2)
_cell_length_c 10.2523(2)
_cell_measurement_reflns_used 16838
_cell_measurement_temperature 150(2)
_cell_measurement_theta_max 75.4330
_cell_measurement_theta_min 5.2110
_cell_volume 1270.25(6)
_computing_cell_refinement
;
CrysAlisPro, Agilent Technologies,
Version 1.171.37.34i (release 04-08-2014 CrysAlis171 .NET)
(compiled Aug  4 2014,14:34:23)
;
_computing_data_collection
;
CrysAlisPro, Agilent Technologies,
Version 1.171.37.34i (release 04-08-2014 CrysAlis171 .NET)
(compiled Aug  4 2014,14:34:23)
;
_computing_data_reduction
;
CrysAlisPro, Agilent Technologies,
Version 1.171.37.34i (release 04-08-2014 CrysAlis171 .NET)
(compiled Aug  4 2014,14:34:23)
;
_computing_structure_refinement 'SHELXL-2016/4 (Sheldrick, 2016)'
_computing_structure_solution 'SIR97 (Altomare, et. al. 1997)'
_diffrn_ambient_environment N~2~
_diffrn_ambient_temperature 150(2)
_diffrn_detector 'CCD plate'
_diffrn_detector_area_resol_mean 10.5861
_diffrn_detector_type Atlas
_diffrn_measured_fraction_theta_full 0.9989
_diffrn_measured_fraction_theta_max 0.9953
_diffrn_measurement_device 'four-circle diffractometer'
_diffrn_measurement_device_type 'SuperNova, Dual, Cu at zero, Atlas'
_diffrn_measurement_method '\w scans'
_diffrn_radiation_type CuK\a
_diffrn_radiation_wavelength 1.54178
_diffrn_reflns_av_R_equivalents 0.0598
_diffrn_reflns_av_unetI/netI 0.0241
_diffrn_reflns_Laue_measured_fraction_full 1.000
_diffrn_reflns_Laue_measured_fraction_max 0.996
_diffrn_reflns_limit_h_max 12
_diffrn_reflns_limit_h_min -12
_diffrn_reflns_limit_k_max 17
_diffrn_reflns_limit_k_min -17
_diffrn_reflns_limit_l_max 12
_diffrn_reflns_limit_l_min -12
_diffrn_reflns_number 37188
_diffrn_reflns_point_group_measured_fraction_full 1.000
_diffrn_reflns_point_group_measured_fraction_max 0.996
_diffrn_reflns_theta_full 74.3338
_diffrn_reflns_theta_max 76.1941
_diffrn_reflns_theta_min 3.1259
_diffrn_source 'sealed X-ray tube'
_diffrn_source_type 'SuperNova (Cu) X-ray Source'
_exptl_absorpt_coefficient_mu 2.772
_exptl_absorpt_correction_T_max 1.00000
_exptl_absorpt_correction_T_min 0.82343
_exptl_absorpt_correction_type multi-scan
_exptl_absorpt_process_details
;
CrysAlisPro, Agilent Technologies,
Version 1.171.37.34i (release 04-08-2014 CrysAlis171 .NET)
(compiled Aug  4 2014,14:34:23)
Empirical absorption correction using spherical harmonics,
 implemented in SCALE3 ABSPACK scaling algorithm.
;
_exptl_crystal_colour 'clear light colourless'
_exptl_crystal_density_diffrn 1.447
_exptl_crystal_description prism
_exptl_crystal_F_000 584
_exptl_crystal_size_max 0.05
_exptl_crystal_size_mid 0.04
_exptl_crystal_size_min 0.01
_refine_diff_density_max 0.260
_refine_diff_density_min -0.483
_refine_diff_density_rms 0.050
_refine_ls_extinction_method none
_refine_ls_goodness_of_fit_ref 1.058
_refine_ls_hydrogen_treatment mixed
_refine_ls_matrix_type full
_refine_ls_number_parameters 168
_refine_ls_number_reflns 2646
_refine_ls_number_restraints 0
_refine_ls_restrained_S_all 1.058
_refine_ls_R_factor_all 0.0410
_refine_ls_R_factor_gt 0.0343
_refine_ls_shift/su_max 0.001
_refine_ls_shift/su_mean 0.000
_refine_ls_structure_factor_coef Fsqd
_refine_ls_weighting_details 'w=1/[\s^2^(Fo^2^)+(0.0474P)^2^+0.5288P] where P=(Fo^2^+2Fc^2^)/3'
_refine_ls_weighting_scheme calc
_refine_ls_wR_factor_gt 0.0869
_refine_ls_wR_factor_ref 0.0909
_reflns_Friedel_coverage 0.000
_reflns_number_gt 2352
_reflns_number_total 2646
_reflns_threshold_expression 'I > 2\s(I)'
_cod_data_source_file 1860-5397-12-239-S2.cif
_cod_data_source_block pjr14ajcs011
_cod_database_code 4032066
_shelx_shelxl_version_number 2016/4
_shelx_space_group_comment
;
The symmetry employed for this shelxl refinement is uniquely defined
by the following loop, which should always be used as a source of
symmetry information in preference to the above space-group names.
They are only intended as comments.
;

loop_
_space_group_symop_operation_xyz
'x, y, z'
'-x+1/2, y+1/2, -z+1/2'
'-x, -y, -z'
'x-1/2, -y-1/2, z-1/2'

loop_
_atom_site_label
_atom_site_type_symbol
_atom_site_fract_x
_atom_site_fract_y
_atom_site_fract_z
_atom_site_U_iso_or_equiv
_atom_site_adp_type
_atom_site_occupancy
_atom_site_site_symmetry_order
_atom_site_calc_flag
_atom_site_refinement_flags_posn
_atom_site_refinement_flags_adp
C1 C 0.17310(18) 0.00178(10) -0.14639(16) 0.0236(3) Uani 1 1 d . .
H1A H 0.205628 0.064472 -0.106509 0.028 Uiso 1 1 calc R U
H1B H 0.067941 -0.006598 -0.162382 0.028 Uiso 1 1 calc R U
C2 C 0.18363(17) -0.00677(11) -0.28939(16) 0.0245(3) Uani 1 1 d . .
H2B H 0.134991 -0.065039 -0.337038 0.029 Uiso 1 1 calc R U
H2A H 0.129615 0.045560 -0.351724 0.029 Uiso 1 1 calc R U
C3 C 0.41900(18) 0.09054(10) -0.22019(16) 0.0244(3) Uani 1 1 d . .
H3A H 0.427897 0.103175 -0.123861 0.032(5) Uiso 1 1 calc R .
H3B H 0.350353 0.137438 -0.284776 0.039 Uiso 1 1 calc R U
C4 C 0.57510(19) 0.10307(11) -0.21832(17) 0.0263(3) Uani 1 1 d . .
H4A H 0.602489 0.169452 -0.202268 0.032 Uiso 1 1 calc R U
H4B H 0.567235 0.086581 -0.313139 0.032 Uiso 1 1 calc R U
C5 C 0.70419(17) 0.04530(10) -0.10539(16) 0.0233(3) Uani 1 1 d . .
H5B H 0.679560 -0.021425 -0.122044 0.028 Uiso 1 1 calc R U
H5A H 0.797118 0.056295 -0.116356 0.028 Uiso 1 1 calc R U
C6 C 0.79496(19) 0.16552(10) 0.08315(17) 0.0250(3) Uani 1 1 d . .
H6A H 0.718488 0.211027 0.024549 0.030 Uiso 1 1 calc R U
H6B H 0.816537 0.176966 0.183450 0.030 Uiso 1 1 calc R U
C7 C 0.93502(19) 0.18216(11) 0.06515(17) 0.0266(3) Uani 1 1 d . .
C8 C 1.0453(2) 0.19548(13) 0.0449(2) 0.0350(4) Uani 1 1 d . .
H8 H 1.131297 0.205882 0.029073 0.042 Uiso 1 1 calc R U
C9 C 0.35901(19) -0.04343(11) -0.40007(16) 0.0260(3) Uani 1 1 d . .
H9A H 0.465158 -0.054875 -0.378185 0.031 Uiso 1 1 calc R U
H9B H 0.304715 -0.103040 -0.428731 0.031 Uiso 1 1 calc R U
C10 C 0.29404(19) 0.02426(12) -0.51932(17) 0.0288(3) Uani 1 1 d . .
C11 C 0.2434(2) 0.08066(14) -0.61288(18) 0.0380(4) Uani 1 1 d . .
H11 H 0.203488 0.125160 -0.686706 0.046 Uiso 1 1 calc R U
N1 N 0.73074(14) 0.06951(8) 0.04316(13) 0.0208(3) Uani 1 1 d . .
N2 N 0.34803(15) -0.00638(9) -0.26709(13) 0.0215(3) Uani 1 1 d . .
O1 O 0.43489(15) 0.16464(8) 0.11193(14) 0.0343(3) Uani 1 1 d . .
O2 O 0.48879(16) 0.30113(10) 0.01219(14) 0.0399(3) Uani 1 1 d . .
O3 O 0.36621(16) 0.31449(10) 0.16400(16) 0.0429(3) Uani 1 1 d . .
O4 O 0.62463(14) 0.26899(9) 0.26144(14) 0.0341(3) Uani 1 1 d . .
CL1 Cl 0.47841(4) 0.26313(2) 0.13812(4) 0.02378(12) Uani 1 1 d . .
HN2 H 0.396(2) -0.0468(14) -0.199(2) 0.026(5) Uiso 1 1 d . .

loop_
_atom_site_aniso_label
_atom_site_aniso_U_11
_atom_site_aniso_U_22
_atom_site_aniso_U_33
_atom_site_aniso_U_23
_atom_site_aniso_U_13
_atom_site_aniso_U_12
C1 0.0216(8) 0.0241(7) 0.0238(7) 0.0017(5) 0.0087(6) 0.0024(5)
C2 0.0201(8) 0.0284(7) 0.0205(7) 0.0009(5) 0.0048(6) 0.0001(6)
C3 0.0251(8) 0.0224(7) 0.0211(7) -0.0009(5) 0.0056(6) 0.0007(6)
C4 0.0287(8) 0.0257(7) 0.0216(7) 0.0019(5) 0.0084(7) -0.0049(6)
C5 0.0234(7) 0.0252(7) 0.0210(7) -0.0029(5) 0.0094(6) -0.0035(6)
C6 0.0299(8) 0.0213(7) 0.0248(7) -0.0026(5) 0.0127(7) -0.0002(6)
C7 0.0318(9) 0.0233(7) 0.0216(7) -0.0029(5) 0.0086(7) -0.0055(6)
C8 0.0361(10) 0.0368(9) 0.0342(9) -0.0014(7) 0.0170(8) -0.0097(7)
C9 0.0290(8) 0.0270(7) 0.0208(7) -0.0030(6) 0.0096(7) 0.0011(6)
C10 0.0293(9) 0.0371(8) 0.0178(7) -0.0044(6) 0.0081(7) 0.0000(7)
C11 0.0408(11) 0.0473(10) 0.0215(8) 0.0036(7) 0.0094(8) 0.0077(8)
N1 0.0211(6) 0.0208(6) 0.0199(6) 0.0005(4) 0.0083(5) 0.0004(4)
N2 0.0225(7) 0.0228(6) 0.0163(6) 0.0017(5) 0.0056(5) 0.0017(5)
O1 0.0385(7) 0.0212(6) 0.0351(6) -0.0021(4) 0.0082(6) -0.0048(5)
O2 0.0399(8) 0.0418(7) 0.0344(7) 0.0131(5) 0.0128(6) -0.0002(5)
O3 0.0336(7) 0.0444(7) 0.0485(8) -0.0057(6) 0.0157(6) 0.0130(6)
O4 0.0240(6) 0.0420(7) 0.0296(6) -0.0064(5) 0.0053(6) -0.0035(5)
CL1 0.0211(2) 0.02103(18) 0.0253(2) -0.00098(12) 0.00647(16) 0.00009(12)

loop_
_atom_type_symbol
_atom_type_description
_atom_type_scat_dispersion_real
_atom_type_scat_dispersion_imag
_atom_type_scat_source
C C 0.0181 0.0091 'International Tables Vol C Tables 4.2.6.8 and 6.1.1.4'
H H 0.0000 0.0000 'International Tables Vol C Tables 4.2.6.8 and 6.1.1.4'
N N 0.0311 0.0180 'International Tables Vol C Tables 4.2.6.8 and 6.1.1.4'
O O 0.0492 0.0322 'International Tables Vol C Tables 4.2.6.8 and 6.1.1.4'
Cl Cl 0.3639 0.7018 'International Tables Vol C Tables 4.2.6.8 and 6.1.1.4'

loop_
_geom_angle_atom_site_label_1
_geom_angle_atom_site_label_2
_geom_angle_atom_site_label_3
_geom_angle
_geom_angle_site_symmetry_1
N1 C1 C2 110.71(12) 3_655
N1 C1 H1A 109.5 3_655
C2 C1 H1A 109.5 .
N1 C1 H1B 109.5 3_655
C2 C1 H1B 109.5 .
H1A C1 H1B 108.1 .
N2 C2 C1 111.23(12) .
N2 C2 H2B 109.4 .
C1 C2 H2B 109.4 .
N2 C2 H2A 109.4 .
C1 C2 H2A 109.4 .
H2B C2 H2A 108.0 .
N2 C3 C4 115.11(12) .
N2 C3 H3A 108.5 .
C4 C3 H3A 108.5 .
N2 C3 H3B 108.5 .
C4 C3 H3B 108.5 .
H3A C3 H3B 107.5 .
C3 C4 C5 115.88(12) .
C3 C4 H4A 108.3 .
C5 C4 H4A 108.3 .
C3 C4 H4B 108.3 .
C5 C4 H4B 108.3 .
H4A C4 H4B 107.4 .
N1 C5 C4 112.30(12) .
N1 C5 H5B 109.1 .
C4 C5 H5B 109.1 .
N1 C5 H5A 109.1 .
C4 C5 H5A 109.1 .
H5B C5 H5A 107.9 .
C7 C6 N1 114.57(12) .
C7 C6 H6A 108.6 .
N1 C6 H6A 108.6 .
C7 C6 H6B 108.6 .
N1 C6 H6B 108.6 .
H6A C6 H6B 107.6 .
C8 C7 C6 177.45(17) .
C7 C8 H8 180.0 .
C10 C9 N2 110.77(12) .
C10 C9 H9A 109.5 .
N2 C9 H9A 109.5 .
C10 C9 H9B 109.5 .
N2 C9 H9B 109.5 .
H9A C9 H9B 108.1 .
C11 C10 C9 178.27(19) .
C10 C11 H11 180.0 .
C1 N1 C5 111.00(11) 3_655
C1 N1 C6 111.74(12) 3_655
C5 N1 C6 111.42(11) .
C9 N2 C2 110.23(12) .
C9 N2 C3 113.60(11) .
C2 N2 C3 110.93(11) .
C9 N2 HN2 106.1(13) .
C2 N2 HN2 106.5(13) .
C3 N2 HN2 109.1(13) .
O3 CL1 O4 110.56(8) .
O3 CL1 O2 109.40(9) .
O4 CL1 O2 109.87(8) .
O3 CL1 O1 109.79(8) .
O4 CL1 O1 108.48(8) .
O2 CL1 O1 108.71(8) .

loop_
_geom_bond_atom_site_label_1
_geom_bond_atom_site_label_2
_geom_bond_distance
_geom_bond_site_symmetry_2
C1 N1 1.4674(18) 3_655
C1 C2 1.518(2) .
C1 H1A 0.9700 .
C1 H1B 0.9700 .
C2 N2 1.5133(19) .
C2 H2B 0.9700 .
C2 H2A 0.9700 .
C3 N2 1.5157(18) .
C3 C4 1.520(2) .
C3 H3A 0.9700 .
C3 H3B 0.9700 .
C4 C5 1.525(2) .
C4 H4A 0.9700 .
C4 H4B 0.9700 .
C5 N1 1.4707(18) .
C5 H5B 0.9700 .
C5 H5A 0.9700 .
C6 C7 1.470(2) .
C6 N1 1.4760(18) .
C6 H6A 0.9700 .
C6 H6B 0.9700 .
C7 C8 1.192(3) .
C8 H8 0.9300 .
C9 C10 1.463(2) .
C9 N2 1.5069(18) .
C9 H9A 0.9700 .
C9 H9B 0.9700 .
C10 C11 1.179(3) .
C11 H11 0.9300 .
N1 C1 1.4675(18) 3_655
N2 HN2 0.87(2) .
O1 CL1 1.4462(11) .
O2 CL1 1.4418(13) .
O3 CL1 1.4276(13) .
O4 CL1 1.4388(13) .

loop_
_geom_hbond_atom_site_label_D
_geom_hbond_atom_site_label_H
_geom_hbond_atom_site_label_A
_geom_hbond_distance_DH
_geom_hbond_distance_HA
_geom_hbond_distance_DA
_geom_hbond_angle_DHA
_geom_hbond_site_symmetry_A
C3 H3A O1 0.97 2.54 3.5014(19) 170.1 .
C6 H6A O2 0.97 2.53 3.345(2) 142.1 .
N2 HN2 O1_$1 0.87(2) 2.24(2) 3.0139(18) 149.2(17) 3_655

loop_
_geom_torsion_atom_site_label_1
_geom_torsion_atom_site_label_2
_geom_torsion_atom_site_label_3
_geom_torsion_atom_site_label_4
_geom_torsion
_geom_torsion_site_symmetry_1
_geom_torsion_site_symmetry_4
N1 C1 C2 N2 -52.07(16) 3_655 .
N2 C3 C4 C5 -67.14(17) . .
C3 C4 C5 N1 -61.39(17) . .
C4 C5 N1 C1 165.87(12) . 3_655
C4 C5 N1 C6 -68.90(15) . .
C7 C6 N1 C1 69.99(16) . 3_655
C7 C6 N1 C5 -54.83(17) . .
C10 C9 N2 C2 70.54(16) . .
C10 C9 N2 C3 -54.66(17) . .
C1 C2 N2 C9 163.15(12) . .
C1 C2 N2 C3 -70.13(15) . .
C4 C3 N2 C9 -45.71(17) . .
C4 C3 N2 C2 -170.54(12) . .
